data_7011667
loop_
_publ_author_name
'Takayuki Ishida'
'Takashi Kawakami'
'Shin-ichi Mitsubori'
'Takashi Nogami'
'Kizashi Yamaguchi'
'Hiizu Iwamura'

_publ_section_title
;
 Antiferromagnetic coupling of transition metal spins across pyrimidine
 and pyrazine bridges in dinuclear manganese(II), cobalt(II),
 nickel(II) and copper(II) 1,1,1,5,5,5-hexafluoropentane-2,4-dionate
 complexes
;
_journal_issue 16
_journal_name_full 'J. Chem. Soc., Dalton Trans.'
_journal_page_first 3177
_journal_page_last 3186
_journal_paper_doi 10.1039/b202635j
_journal_year 2002
_chemical_formula_moiety 'C34 H14 F24 N4 O8 Ni2 '
_chemical_formula_sum 'C34 H14 F24 N4 Ni2 O8'
_chemical_formula_weight 1179.87
_space_group_IT_number 14
_symmetry_cell_setting monoclinic
_symmetry_Int_Tables_number 14
_symmetry_space_group_name_Hall '-P 2ybc'
_symmetry_space_group_name_H-M 'P 1 21/c 1'
_cell_angle_alpha 90
_cell_angle_beta 98.962(4)
_cell_angle_gamma 90
_cell_formula_units_Z 4
_cell_length_a 13.6123(7)
_cell_length_b 19.486(1)
_cell_length_c 16.861(1)
_cell_measurement_reflns_used 43973
_cell_measurement_temperature 220.0
_cell_measurement_theta_max 27.5
_cell_measurement_theta_min 1.8
_cell_volume 4417.8(4)
_computing_cell_refinement PROCESS-AUTO
_computing_data_collection PROCESS-AUTO
_computing_data_reduction 'teXsan Ver. 1.10'
_computing_publication_material 'teXsan Ver. 1.10'
_computing_structure_refinement 'teXsan Ver. 1.10'
_computing_structure_solution 'DIRDIF92 (PATTY)'
_diffrn_measured_fraction_theta_full 0.9606
_diffrn_measured_fraction_theta_max 0.9606
_diffrn_measurement_device_type 'Rigaku RAXIS-RAPID Imaging Plate'
_diffrn_measurement_method \w
_diffrn_radiation_type 'Mo K\a'
_diffrn_radiation_wavelength 0.7107
_diffrn_reflns_av_R_equivalents 0.077
_diffrn_reflns_limit_h_max 16
_diffrn_reflns_limit_h_min 0
_diffrn_reflns_limit_k_max 24
_diffrn_reflns_limit_k_min 0
_diffrn_reflns_limit_l_max 20
_diffrn_reflns_limit_l_min -20
_diffrn_reflns_number 35050
_diffrn_reflns_theta_full 26.25
_diffrn_reflns_theta_max 26.25
_exptl_absorpt_coefficient_mu 1.006
_exptl_absorpt_correction_T_max 0.927
_exptl_absorpt_correction_T_min 0.770
_exptl_absorpt_correction_type integration
_exptl_absorpt_process_details '(Higashi, 1999)'
_exptl_crystal_colour blue
_exptl_crystal_density_diffrn 1.774
_exptl_crystal_density_method 'not measured'
_exptl_crystal_description block
_exptl_crystal_size_max 0.350
_exptl_crystal_size_mid 0.150
_exptl_crystal_size_min 0.150
_refine_diff_density_max 0.86
_refine_diff_density_min -0.88
_refine_ls_extinction_coef 0.0015(4)
_refine_ls_extinction_method 'Zachariasen(1967) type 2 Gaussian isotropic'
_refine_ls_goodness_of_fit_ref 0.999
_refine_ls_hydrogen_treatment refall
_refine_ls_number_parameters 747
_refine_ls_number_reflns 8569
_refine_ls_R_factor_gt 0.0618
_refine_ls_shift/su_max 0.0151
_refine_ls_structure_factor_coef Fsqd
_refine_ls_weighting_details 'w = 1/[\s^2^(Fo^2^) + (0.09400(Max(Fo^2^,0) + 2Fc^2^)/3)^2^]'
_refine_ls_weighting_scheme calc
_refine_ls_wR_factor_ref 0.1969
_reflns_number_gt 4359
_reflns_number_total 8574
_reflns_threshold_expression F^2^>2.0\s(F^2^)
_cod_data_source_file b202635j.txt
_cod_data_source_block DPPZ-Ni_
_cod_original_cell_volume 4417.7(5)
_cod_original_formula_sum 'C34 H14 F24 N4 O8 Ni2 '
_cod_database_code 7011667

loop_
_symmetry_equiv_pos_as_xyz
x,y,z
-x,1/2+y,1/2-z
-x,-y,-z
x,1/2-y,1/2+z

loop_
_atom_site_label
_atom_site_type_symbol
_atom_site_fract_x
_atom_site_fract_y
_atom_site_fract_z
_atom_site_U_iso_or_equiv
_atom_site_adp_type
_atom_site_occupancy
_atom_site_calc_flag
_atom_site_refinement_flags
_atom_site_disorder_assembly
_atom_site_disorder_group
Ni(1) Ni 0.43980(5) 0.15463(4) 0.16198(4) 0.0467(2) Uani 1.00 d . . .
Ni(2) Ni 0.02259(5) 0.11695(4) 0.33402(4) 0.0438(2) Uani 1.00 d . . .
F(1) F 0.7101(3) 0.2409(3) 0.0569(2) 0.125(2) Uani 1.00 d . . .
F(2) F 0.8186(2) 0.1811(2) 0.1307(2) 0.076(1) Uani 1.00 d . . .
F(3) F 0.7197(3) 0.1350(3) 0.0379(3) 0.149(2) Uani 1.00 d . . .
F(4) F 0.6231(4) 0.1640(2) 0.4218(2) 0.106(2) Uani 1.00 d . . .
F(5) F 0.7390(3) 0.2227(3) 0.3858(2) 0.137(2) Uani 1.00 d . . .
F(6) F 0.5997(3) 0.2649(2) 0.3883(2) 0.100(1) Uani 1.00 d . . .
F(7) F 0.5384(4) 0.3694(3) 0.0839(4) 0.166(2) Uani 1.00 d . . .
F(8) F 0.4241(7) 0.3844(3) -0.0061(4) 0.202(3) Uani 1.00 d . . .
F(9) F 0.4045(5) 0.3923(3) 0.1141(4) 0.199(2) Uani 1.00 d . . .
F(10) F 0.2192(3) 0.1571(3) -0.1035(3) 0.121(2) Uani 1.00 d . . .
F(11) F 0.3549(4) 0.1748(3) -0.1487(2) 0.117(2) Uani 1.00 d . . .
F(12) F 0.3337(3) 0.0799(2) -0.0909(2) 0.098(1) Uani 1.00 d . . .
F(13) F -0.3020(5) 0.0390(4) 0.3486(5) 0.113(3) Uani 0.65 d P . .
F(13a) F -0.3251(9) 0.0151(10) 0.273(1) 0.151(6) Uani 0.35 d P . .
F(14) F -0.2914(6) -0.0431(5) 0.2718(4) 0.160(3) Uani 0.65 d P . .
F(14a) F -0.243(1) -0.0695(6) 0.309(1) 0.153(6) Uani 0.35 d P . .
F(15) F -0.2079(5) -0.0402(3) 0.3896(4) 0.091(2) Uani 0.65 d P . .
F(15a) F -0.265(1) 0.0120(9) 0.3838(8) 0.192(6) Uani 0.35 d P . .
F(16) F 0.0430(4) 0.0076(3) 0.0963(2) 0.126(2) Uani 1.00 d . . .
F(17) F -0.1083(4) -0.0123(3) 0.0634(2) 0.184(2) Uani 1.00 d . . .
F(18) F -0.0511(3) 0.0863(2) 0.0511(2) 0.098(1) Uani 1.00 d . . .
F(19) F -0.1521(3) 0.3165(2) 0.2507(3) 0.116(2) Uani 1.00 d . . .
F(20) F -0.1063(4) 0.3714(2) 0.3560(3) 0.124(2) Uani 1.00 d . . .
F(21) F -0.0051(4) 0.3560(2) 0.2749(3) 0.125(2) Uani 1.00 d . . .
F(22) F 0.1731(4) 0.2059(4) 0.5772(3) 0.127(2) Uani 0.79 d P . .
F(22a) F 0.126(1) 0.2794(9) 0.5700(10) 0.065(5) Uiso 0.21 d P . .
F(23) F 0.0515(6) 0.2711(4) 0.5955(3) 0.167(3) Uani 0.79 d P . .
F(23a) F -0.019(2) 0.226(2) 0.592(2) 0.134(8) Uiso 0.21 d P . .
F(24) F 0.0476(6) 0.1672(5) 0.6082(3) 0.158(3) Uani 0.79 d P . .
F(24a) F 0.114(2) 0.177(1) 0.598(1) 0.082(6) Uiso 0.21 d P . .
O(1) O 0.5672(2) 0.1488(2) 0.1138(2) 0.054(1) Uani 1.00 d . . .
O(2) O 0.5183(2) 0.1729(2) 0.2716(2) 0.055(1) Uani 1.00 d . . .
O(3) O 0.4350(3) 0.2570(2) 0.1377(2) 0.064(1) Uani 1.00 d . . .
O(4) O 0.3634(3) 0.1378(2) 0.0507(2) 0.057(1) Uani 1.00 d . . .
O(5) O -0.1068(2) 0.0710(2) 0.3462(2) 0.051(1) Uani 1.00 d . . .
O(6) O 0.0054(2) 0.0902(2) 0.2173(2) 0.0468(10) Uani 1.00 d . . .
O(7) O -0.0400(3) 0.2092(2) 0.3027(2) 0.053(1) Uani 1.00 d . . .
O(8) O 0.0452(3) 0.1467(2) 0.4506(2) 0.055(1) Uani 1.00 d . . .
N(1) N 0.4208(3) 0.0518(2) 0.1807(3) 0.048(1) Uani 1.00 d . . .
N(2) N 0.3139(3) 0.1562(2) 0.2168(2) 0.044(1) Uani 1.00 d . . .
N(3) N 0.1647(3) 0.1478(2) 0.3080(2) 0.044(1) Uani 1.00 d . . .
N(4) N 0.1074(3) 0.0301(2) 0.3673(2) 0.046(1) Uani 1.00 d . . .
C(1) C 0.4645(5) 0.0009(4) 0.1433(4) 0.075(2) Uani 1.00 d . . .
C(2) C 0.4260(5) -0.0631(4) 0.1312(5) 0.095(2) Uani 1.00 d . . .
C(3) C 0.3385(5) -0.0786(4) 0.1588(5) 0.098(3) Uani 1.00 d . . .
C(4) C 0.2926(5) -0.0287(3) 0.2003(4) 0.069(2) Uani 1.00 d . . .
C(5) C 0.3367(3) 0.0357(3) 0.2104(3) 0.047(1) Uani 1.00 d . . .
C(6) C 0.2898(3) 0.0941(3) 0.2454(3) 0.043(1) Uani 1.00 d . . .
C(7) C 0.2205(3) 0.0917(3) 0.2987(3) 0.041(1) Uani 1.00 d . . .
C(8) C 0.1857(4) 0.2067(3) 0.2751(3) 0.049(2) Uani 1.00 d . . .
C(9) C 0.2662(4) 0.2121(3) 0.2332(3) 0.046(1) Uani 1.00 d . . .
C(10) C 0.2002(4) 0.0323(3) 0.3494(3) 0.047(1) Uani 1.00 d . . .
C(11) C 0.2715(4) -0.0143(3) 0.3819(4) 0.066(2) Uani 1.00 d . . .
C(12) C 0.2468(5) -0.0650(4) 0.4318(4) 0.076(2) Uani 1.00 d . . .
C(13) C 0.1514(5) -0.0679(4) 0.4478(4) 0.075(2) Uani 1.00 d . . .
C(14) C 0.0843(4) -0.0199(3) 0.4159(3) 0.059(2) Uani 1.00 d . . .
C(15) C 0.7259(4) 0.1797(4) 0.0938(4) 0.069(2) Uani 1.00 d . . .
C(16) C 0.6498(4) 0.1705(3) 0.1502(3) 0.047(1) Uani 1.00 d . . .
C(17) C 0.6755(4) 0.1876(3) 0.2289(3) 0.050(2) Uani 1.00 d . . .
C(18) C 0.6090(4) 0.1875(3) 0.2836(3) 0.046(1) Uani 1.00 d . . .
C(19) C 0.6458(4) 0.2093(3) 0.3703(3) 0.057(2) Uani 1.00 d . . .
C(20) C 0.4446(6) 0.3575(4) 0.0652(6) 0.102(3) Uani 1.00 d . . .
C(21) C 0.4214(4) 0.2808(3) 0.0676(4) 0.063(2) Uani 1.00 d . . .
C(22) C 0.3885(4) 0.2467(3) -0.0042(4) 0.068(2) Uani 1.00 d . . .
C(23) C 0.3606(4) 0.1782(3) -0.0063(3) 0.053(2) Uani 1.00 d . . .
C(24) C 0.3165(5) 0.1471(4) -0.0877(4) 0.079(2) Uani 1.00 d . . .
C(25) C -0.2422(5) -0.0048(4) 0.3223(4) 0.070(2) Uani 1.00 d . . .
C(26) C -0.1551(4) 0.0338(3) 0.2937(3) 0.051(2) Uani 1.00 d . . .
C(27) C -0.1376(4) 0.0209(3) 0.2169(3) 0.058(2) Uani 1.00 d . . .
C(28) C -0.0598(4) 0.0500(3) 0.1841(3) 0.049(2) Uani 1.00 d . . .
C(29) C -0.0481(5) 0.0321(4) 0.0966(4) 0.073(2) Uani 1.00 d . . .
C(30) C -0.0772(5) 0.3252(3) 0.3060(4) 0.070(2) Uani 1.00 d . . .
C(31) C -0.0386(4) 0.2594(3) 0.3491(3) 0.052(2) Uani 1.00 d . . .
C(32) C -0.0031(4) 0.2638(3) 0.4295(4) 0.062(2) Uani 1.00 d . . .
C(33) C 0.0364(4) 0.2066(3) 0.4742(3) 0.057(2) Uani 1.00 d . . .
C(34) C 0.0762(6) 0.2186(4) 0.5633(4) 0.086(3) Uani 1.00 d . . .
H(1) H 0.513(3) 0.014(2) 0.123(3) 0.040(10) Uiso 1.00 calc . . .
H(2) H 0.455(5) -0.109(4) 0.101(4) 0.11(1) Uiso 1.00 calc . . .
H(3) H 0.312(5) -0.133(4) 0.158(4) 0.120(10) Uiso 1.00 calc . . .
H(4) H 0.269(9) -0.062(7) 0.246(7) 0.257(5) Uiso 1.00 calc . . .
H(5) H 0.144(3) 0.249(3) 0.284(3) 0.052(10) Uiso 1.00 calc . . .
H(6) H 0.285(3) 0.252(3) 0.216(3) 0.05(1) Uiso 1.00 calc . . .
H(7) H 0.332(3) -0.015(2) 0.376(2) 0.028(9) Uiso 1.00 calc . . .
H(8) H 0.304(4) -0.097(3) 0.456(3) 0.08(1) Uiso 1.00 calc . . .
H(9) H 0.142(4) -0.097(3) 0.488(3) 0.05(1) Uiso 1.00 calc . . .
H(10) H 0.021(3) -0.019(2) 0.425(3) 0.039(9) Uiso 1.00 calc . . .
H(11) H 0.736(3) 0.198(2) 0.247(3) 0.042(10) Uiso 1.00 calc . . .
H(12) H 0.396(5) 0.280(3) -0.054(4) 0.10(1) Uiso 1.00 calc . . .
H(13) H -0.178(4) -0.001(3) 0.184(3) 0.07(1) Uiso 1.00 calc . . .
H(14) H -0.018(4) 0.304(3) 0.460(4) 0.09(1) Uiso 1.00 calc . . .

loop_
_atom_site_aniso_label
_atom_site_aniso_U_11
_atom_site_aniso_U_22
_atom_site_aniso_U_33
_atom_site_aniso_U_12
_atom_site_aniso_U_13
_atom_site_aniso_U_23
Ni(1) 0.0407(3) 0.0549(4) 0.0442(4) -0.0076(3) 0.0053(3) -0.0025(3)
Ni(2) 0.0452(3) 0.0478(4) 0.0393(3) -0.0015(3) 0.0097(3) -0.0055(3)
F(1) 0.100(3) 0.184(5) 0.096(3) 0.015(3) 0.033(2) 0.079(3)
F(2) 0.042(2) 0.121(3) 0.066(2) -0.006(2) 0.010(1) 0.003(2)
F(3) 0.081(2) 0.272(6) 0.102(3) -0.054(3) 0.047(2) -0.116(3)
F(4) 0.166(4) 0.100(3) 0.045(2) -0.026(3) -0.001(2) 0.014(2)
F(5) 0.063(2) 0.291(7) 0.056(2) -0.041(3) 0.003(2) -0.062(3)
F(6) 0.130(3) 0.094(3) 0.070(2) 0.014(3) -0.006(2) -0.035(2)
F(7) 0.139(4) 0.087(3) 0.288(7) -0.049(3) 0.086(4) -0.025(4)
F(8) 0.343(10) 0.075(4) 0.176(6) -0.031(5) 0.002(6) 0.050(4)
F(9) 0.259(5) 0.066(3) 0.329(6) 0.014(3) 0.221(4) -0.013(4)
F(10) 0.075(3) 0.170(5) 0.105(3) 0.024(3) -0.026(2) -0.015(3)
F(11) 0.142(4) 0.158(4) 0.048(2) 0.004(3) 0.011(2) 0.015(3)
F(12) 0.121(3) 0.099(3) 0.066(2) 0.018(3) -0.008(2) -0.016(2)
F(13) 0.075(3) 0.126(6) 0.155(6) 0.027(4) 0.066(3) 0.051(5)
F(13a) 0.058(7) 0.21(2) 0.18(1) -0.054(8) 0.003(8) 0.09(1)
F(14) 0.199(6) 0.217(7) 0.078(4) -0.166(5) 0.063(4) -0.057(5)
F(14a) 0.17(1) 0.032(6) 0.29(2) -0.008(7) 0.14(1) 0.028(9)
F(15) 0.092(4) 0.078(4) 0.104(5) -0.017(3) 0.022(3) 0.040(4)
F(15a) 0.25(1) 0.24(1) 0.107(8) -0.204(9) 0.122(7) -0.109(9)
F(16) 0.171(4) 0.137(4) 0.081(3) 0.065(3) 0.048(2) -0.013(3)
F(17) 0.260(5) 0.234(5) 0.077(2) -0.173(4) 0.085(3) -0.092(3)
F(18) 0.159(4) 0.096(3) 0.047(2) 0.019(3) 0.038(2) 0.008(2)
F(19) 0.106(3) 0.081(3) 0.137(4) 0.006(2) -0.059(3) 0.012(3)
F(20) 0.154(4) 0.081(3) 0.131(4) 0.053(3) -0.001(3) -0.017(3)
F(21) 0.104(3) 0.096(3) 0.178(5) 0.001(3) 0.033(3) 0.052(3)
F(22) 0.076(4) 0.222(7) 0.072(3) 0.001(4) -0.025(3) -0.035(4)
F(23) 0.222(7) 0.177(6) 0.080(4) 0.100(5) -0.047(4) -0.087(3)
F(24) 0.192(7) 0.241(9) 0.042(3) -0.063(6) 0.018(4) -0.011(4)
O(1) 0.045(2) 0.076(3) 0.040(2) -0.006(2) 0.004(2) -0.002(2)
O(2) 0.042(2) 0.074(3) 0.048(2) -0.011(2) 0.009(2) -0.006(2)
O(3) 0.064(2) 0.054(2) 0.078(3) -0.010(2) 0.021(2) -0.001(2)
O(4) 0.052(2) 0.068(3) 0.047(2) -0.009(2) -0.004(2) 0.006(2)
O(5) 0.051(2) 0.068(3) 0.037(2) -0.006(2) 0.014(1) -0.010(2)
O(6) 0.049(2) 0.056(2) 0.037(2) -0.005(2) 0.012(1) -0.005(2)
O(7) 0.052(2) 0.062(2) 0.046(2) 0.006(2) 0.005(2) -0.010(2)
O(8) 0.057(2) 0.061(2) 0.045(2) 0.001(2) 0.004(2) -0.014(2)
N(1) 0.037(2) 0.054(3) 0.054(3) 0.001(2) 0.009(2) -0.004(2)
N(2) 0.040(2) 0.043(2) 0.048(2) -0.005(2) 0.003(2) -0.006(2)
N(3) 0.043(2) 0.046(3) 0.044(2) 0.000(2) 0.005(2) -0.002(2)
N(4) 0.052(2) 0.055(3) 0.034(2) -0.003(2) 0.014(2) -0.003(2)
C(1) 0.058(3) 0.073(5) 0.102(5) 0.001(3) 0.037(3) -0.008(4)
C(2) 0.087(4) 0.064(4) 0.148(6) -0.006(4) 0.060(4) -0.037(4)
C(3) 0.079(4) 0.062(4) 0.165(7) -0.012(4) 0.058(4) -0.035(5)
C(4) 0.070(4) 0.047(3) 0.095(5) -0.014(3) 0.026(3) -0.014(3)
C(5) 0.040(3) 0.050(3) 0.054(3) 0.005(2) 0.012(2) -0.002(3)
C(6) 0.037(3) 0.047(3) 0.042(3) -0.004(2) -0.002(2) -0.004(2)
C(7) 0.033(2) 0.045(3) 0.043(3) 0.001(2) 0.001(2) 0.001(2)
C(8) 0.055(3) 0.043(3) 0.048(3) 0.000(3) 0.006(2) -0.005(3)
C(9) 0.045(3) 0.048(3) 0.048(3) -0.010(2) 0.013(2) 0.000(3)
C(10) 0.048(3) 0.053(3) 0.040(3) 0.005(2) 0.008(2) -0.003(3)
C(11) 0.051(3) 0.070(4) 0.080(4) 0.017(3) 0.015(3) 0.020(3)
C(12) 0.076(4) 0.074(4) 0.075(4) 0.014(3) 0.008(3) 0.038(4)
C(13) 0.085(4) 0.076(5) 0.066(4) 0.008(4) 0.019(3) 0.037(3)
C(14) 0.063(3) 0.073(4) 0.044(3) 0.003(3) 0.017(3) 0.011(3)
C(15) 0.049(3) 0.113(6) 0.044(3) -0.003(3) 0.002(3) 0.012(4)
C(16) 0.038(3) 0.063(4) 0.039(3) 0.000(2) 0.005(2) 0.001(3)
C(17) 0.037(3) 0.070(4) 0.041(3) -0.005(3) 0.003(2) -0.001(3)
C(18) 0.054(3) 0.047(3) 0.036(3) -0.005(2) 0.005(2) -0.004(2)
C(19) 0.052(3) 0.070(4) 0.049(3) -0.014(3) 0.006(2) -0.007(3)
C(20) 0.105(5) 0.066(5) 0.153(7) 0.010(4) 0.074(4) 0.028(5)
C(21) 0.048(3) 0.056(4) 0.092(4) 0.000(3) 0.032(3) 0.007(3)
C(22) 0.067(4) 0.063(4) 0.075(4) 0.012(3) 0.020(3) 0.022(3)
C(23) 0.044(3) 0.071(4) 0.044(3) 0.006(3) 0.005(2) 0.007(3)
C(24) 0.079(4) 0.107(6) 0.045(4) 0.016(4) -0.005(3) -0.002(4)
C(25) 0.063(4) 0.094(5) 0.057(4) -0.026(3) 0.016(3) -0.006(4)
C(26) 0.057(3) 0.055(3) 0.042(3) -0.011(3) 0.009(2) 0.001(3)
C(27) 0.067(3) 0.070(4) 0.038(3) -0.026(3) 0.010(2) -0.014(3)
C(28) 0.060(3) 0.048(3) 0.041(3) 0.003(3) 0.009(2) -0.006(3)
C(29) 0.085(4) 0.081(5) 0.059(4) -0.012(4) 0.036(3) -0.019(4)
C(30) 0.067(4) 0.055(4) 0.089(5) 0.001(3) 0.017(3) -0.004(4)
C(31) 0.043(3) 0.057(3) 0.054(3) 0.004(3) 0.004(2) 0.000(3)
C(32) 0.060(3) 0.058(4) 0.066(4) 0.008(3) 0.004(3) -0.025(3)
C(33) 0.043(3) 0.077(4) 0.049(3) -0.002(3) 0.005(2) -0.023(3)
C(34) 0.101(5) 0.102(6) 0.054(4) 0.009(5) 0.005(4) -0.011(4)

loop_
_atom_type_symbol
_atom_type_description
_atom_type_scat_dispersion_real
_atom_type_scat_dispersion_imag
_atom_type_scat_source
C C 0.003 0.002
;International Tables for Crystallography
(1992, Vol. C, Tables 4.2.6.8 and 6.1.1.1)
;
H H 0.000 0.000
;International Tables for Crystallography
(1992, Vol. C, Table 6.1.1.2)
;
N N 0.006 0.003
;International Tables for Crystallography
(1992, Vol. C, Tables 4.2.6.8 and 6.1.1.1)
;
O O 0.011 0.006
;International Tables for Crystallography
(1992, Vol. C, Tables 4.2.6.8 and 6.1.1.1)
;
F F 0.017 0.010
;International Tables for Crystallography
(1992, Vol. C, Tables 4.2.6.8 and 6.1.1.1)
;
Ni Ni 0.339 1.112
;International Tables for Crystallography
(1992, Vol. C, Tables 4.2.6.8 and 6.1.1.1)
;

loop_
_geom_angle_atom_site_label_1
_geom_angle_atom_site_label_2
_geom_angle_atom_site_label_3
_geom_angle
_geom_angle_site_symmetry_1
_geom_angle_site_symmetry_2
_geom_angle_site_symmetry_3
_geom_angle_publ_flag
O(1) Ni(1) O(2) 90.8(1) . 1_555 1_555 yes
O(1) Ni(1) O(3) 88.7(2) . 1_555 1_555 yes
O(1) Ni(1) O(4) 88.1(1) . 1_555 1_555 yes
O(1) Ni(1) N(1) 98.2(2) . 1_555 1_555 yes
O(1) Ni(1) N(2) 176.3(2) . 1_555 1_555 yes
O(2) Ni(1) O(3) 90.4(2) . 1_555 1_555 yes
O(2) Ni(1) O(4) 178.6(2) . 1_555 1_555 yes
O(2) Ni(1) N(1) 95.3(2) . 1_555 1_555 yes
O(2) Ni(1) N(2) 86.9(1) . 1_555 1_555 yes
O(3) Ni(1) O(4) 88.7(2) . 1_555 1_555 yes
O(3) Ni(1) N(1) 170.9(2) . 1_555 1_555 yes
O(3) Ni(1) N(2) 94.2(2) . 1_555 1_555 yes
O(4) Ni(1) N(1) 85.7(2) . 1_555 1_555 yes
O(4) Ni(1) N(2) 94.3(2) . 1_555 1_555 yes
N(1) Ni(1) N(2) 79.2(2) . 1_555 1_555 yes
O(5) Ni(2) O(6) 90.8(1) . 1_555 1_555 yes
O(5) Ni(2) O(7) 94.7(2) . 1_555 1_555 yes
O(5) Ni(2) O(8) 91.8(1) . 1_555 1_555 yes
O(5) Ni(2) N(3) 168.6(2) . 1_555 1_555 yes
O(5) Ni(2) N(4) 93.9(2) . 1_555 1_555 yes
O(6) Ni(2) O(7) 89.7(1) . 1_555 1_555 yes
O(6) Ni(2) O(8) 177.3(1) . 1_555 1_555 yes
O(6) Ni(2) N(3) 81.0(1) . 1_555 1_555 yes
O(6) Ni(2) N(4) 91.6(1) . 1_555 1_555 yes
O(7) Ni(2) O(8) 89.6(1) . 1_555 1_555 yes
O(7) Ni(2) N(3) 93.1(2) . 1_555 1_555 yes
O(7) Ni(2) N(4) 171.2(2) . 1_555 1_555 yes
O(8) Ni(2) N(3) 96.5(2) . 1_555 1_555 yes
O(8) Ni(2) N(4) 88.7(2) . 1_555 1_555 yes
N(3) Ni(2) N(4) 78.5(2) . 1_555 1_555 yes
F(13a) F(13) F(15a) 116(1) . 1_555 1_555 yes
F(13a) F(13) C(25) 61.2(8) . 1_555 1_555 yes
F(15a) F(13) C(25) 61(1) . 1_555 1_555 yes
F(13) F(13a) F(14) 107(1) . 1_555 1_555 yes
F(13) F(13a) C(25) 57.8(8) . 1_555 1_555 yes
F(14) F(13a) C(25) 57.6(8) . 1_555 1_555 yes
F(13a) F(14) F(14a) 133(1) . 1_555 1_555 yes
F(13a) F(14) C(25) 66.3(9) . 1_555 1_555 yes
F(14a) F(14) C(25) 68(1) . 1_555 1_555 yes
F(14) F(14a) F(15) 118(1) . 1_555 1_555 yes
F(14) F(14a) C(25) 65.2(9) . 1_555 1_555 yes
F(15) F(14a) C(25) 58.1(8) . 1_555 1_555 yes
F(14a) F(15) F(15a) 97.7(9) . 1_555 1_555 yes
F(14a) F(15) C(25) 53.6(6) . 1_555 1_555 yes
F(15a) F(15) C(25) 53.1(7) . 1_555 1_555 yes
F(13) F(15a) F(15) 143(1) . 1_555 1_555 yes
F(13) F(15a) C(25) 77(1) . 1_555 1_555 yes
F(15) F(15a) C(25) 66(1) . 1_555 1_555 yes
F(22a) F(22) F(24a) 100(1) . 1_555 1_555 yes
F(22a) F(22) C(34) 55.2(7) . 1_555 1_555 yes
F(24a) F(22) C(34) 51(1) . 1_555 1_555 yes
F(22) F(22a) F(23) 102(1) . 1_555 1_555 yes
F(22) F(22a) C(34) 53.4(7) . 1_555 1_555 yes
F(23) F(22a) C(34) 57.6(9) . 1_555 1_555 yes
F(22a) F(23) F(23a) 139(1) . 1_555 1_555 yes
F(22a) F(23) C(34) 69.0(10) . 1_555 1_555 yes
F(23a) F(23) C(34) 70(1) . 1_555 1_555 yes
F(23) F(23a) F(24) 95(1) . 1_555 1_555 yes
F(23) F(23a) C(34) 52(1) . 1_555 1_555 yes
F(24) F(23a) C(34) 54(1) . 1_555 1_555 yes
F(23a) F(24) F(24a) 112(1) . 1_555 1_555 yes
F(23a) F(24) C(34) 62(1) . 1_555 1_555 yes
F(24a) F(24) C(34) 52(1) . 1_555 1_555 yes
F(22) F(24a) F(24) 158(2) . 1_555 1_555 yes
F(22) F(24a) C(34) 75(1) . 1_555 1_555 yes
F(24) F(24a) C(34) 82(1) . 1_555 1_555 yes
Ni(1) O(1) C(16) 122.4(3) . 1_555 1_555 yes
Ni(1) O(2) C(18) 123.8(3) . 1_555 1_555 yes
Ni(1) O(3) C(21) 123.1(4) . 1_555 1_555 yes
Ni(1) O(4) C(23) 124.4(4) . 1_555 1_555 yes
Ni(2) O(5) C(26) 123.9(3) . 1_555 1_555 yes
Ni(2) O(6) C(28) 124.6(3) . 1_555 1_555 yes
Ni(2) O(7) C(31) 124.5(3) . 1_555 1_555 yes
Ni(2) O(8) C(33) 124.8(4) . 1_555 1_555 yes
Ni(1) N(1) C(1) 124.4(4) . 1_555 1_555 yes
Ni(1) N(1) C(5) 114.6(3) . 1_555 1_555 yes
C(1) N(1) C(5) 117.3(5) . 1_555 1_555 yes
Ni(1) N(2) C(6) 114.0(3) . 1_555 1_555 yes
Ni(1) N(2) C(9) 125.0(3) . 1_555 1_555 yes
C(6) N(2) C(9) 120.5(4) . 1_555 1_555 yes
Ni(2) N(3) C(7) 109.9(3) . 1_555 1_555 yes
Ni(2) N(3) C(8) 126.2(3) . 1_555 1_555 yes
C(7) N(3) C(8) 119.3(4) . 1_555 1_555 yes
Ni(2) N(4) C(10) 114.6(3) . 1_555 1_555 yes
Ni(2) N(4) C(14) 125.7(4) . 1_555 1_555 yes
C(10) N(4) C(14) 118.5(5) . 1_555 1_555 yes
N(1) C(1) C(2) 123.6(6) . 1_555 1_555 yes
C(1) C(2) C(3) 119.0(7) . 1_555 1_555 yes
C(2) C(3) C(4) 119.5(6) . 1_555 1_555 yes
C(3) C(4) C(5) 118.1(6) . 1_555 1_555 yes
N(1) C(5) C(4) 122.4(5) . 1_555 1_555 yes
N(1) C(5) C(6) 114.4(5) . 1_555 1_555 yes
C(4) C(5) C(6) 122.8(5) . 1_555 1_555 yes
N(2) C(6) C(5) 113.7(4) . 1_555 1_555 yes
N(2) C(6) C(7) 118.6(5) . 1_555 1_555 yes
C(5) C(6) C(7) 127.5(5) . 1_555 1_555 yes
N(3) C(7) C(6) 119.6(5) . 1_555 1_555 yes
N(3) C(7) C(10) 113.8(4) . 1_555 1_555 yes
C(6) C(7) C(10) 126.6(5) . 1_555 1_555 yes
N(3) C(8) C(9) 120.9(5) . 1_555 1_555 yes
N(2) C(9) C(8) 119.5(5) . 1_555 1_555 yes
N(4) C(10) C(7) 114.7(4) . 1_555 1_555 yes
N(4) C(10) C(11) 121.2(5) . 1_555 1_555 yes
C(7) C(10) C(11) 123.9(5) . 1_555 1_555 yes
C(10) C(11) C(12) 119.5(6) . 1_555 1_555 yes
C(11) C(12) C(13) 118.8(6) . 1_555 1_555 yes
C(12) C(13) C(14) 119.7(6) . 1_555 1_555 yes
N(4) C(14) C(13) 122.3(6) . 1_555 1_555 yes
F(1) C(15) F(2) 105.8(5) . 1_555 1_555 yes
F(1) C(15) F(3) 106.0(5) . 1_555 1_555 yes
F(1) C(15) C(16) 108.6(5) . 1_555 1_555 yes
F(2) C(15) F(3) 108.1(5) . 1_555 1_555 yes
F(2) C(15) C(16) 113.7(5) . 1_555 1_555 yes
F(3) C(15) C(16) 114.1(6) . 1_555 1_555 yes
O(1) C(16) C(15) 112.0(4) . 1_555 1_555 yes
O(1) C(16) C(17) 128.9(5) . 1_555 1_555 yes
C(15) C(16) C(17) 119.0(5) . 1_555 1_555 yes
C(16) C(17) C(18) 123.5(5) . 1_555 1_555 yes
O(2) C(18) C(17) 128.4(5) . 1_555 1_555 yes
O(2) C(18) C(19) 112.7(4) . 1_555 1_555 yes
C(17) C(18) C(19) 118.9(5) . 1_555 1_555 yes
F(4) C(19) F(5) 109.2(5) . 1_555 1_555 yes
F(4) C(19) F(6) 103.5(5) . 1_555 1_555 yes
F(4) C(19) C(18) 111.7(5) . 1_555 1_555 yes
F(5) C(19) F(6) 106.2(5) . 1_555 1_555 yes
F(5) C(19) C(18) 114.8(5) . 1_555 1_555 yes
F(6) C(19) C(18) 110.7(5) . 1_555 1_555 yes
F(7) C(20) F(8) 102.5(7) . 1_555 1_555 yes
F(7) C(20) F(9) 105.0(8) . 1_555 1_555 yes
F(7) C(20) C(21) 111.7(6) . 1_555 1_555 yes
F(8) C(20) F(9) 109.6(7) . 1_555 1_555 yes
F(8) C(20) C(21) 113.7(7) . 1_555 1_555 yes
F(9) C(20) C(21) 113.5(6) . 1_555 1_555 yes
O(3) C(21) C(20) 112.6(6) . 1_555 1_555 yes
O(3) C(21) C(22) 128.5(6) . 1_555 1_555 yes
C(20) C(21) C(22) 118.9(6) . 1_555 1_555 yes
C(21) C(22) C(23) 122.1(6) . 1_555 1_555 yes
O(4) C(23) C(22) 128.1(5) . 1_555 1_555 yes
O(4) C(23) C(24) 113.8(6) . 1_555 1_555 yes
C(22) C(23) C(24) 118.1(6) . 1_555 1_555 yes
F(10) C(24) F(11) 106.5(5) . 1_555 1_555 yes
F(10) C(24) F(12) 108.2(6) . 1_555 1_555 yes
F(10) C(24) C(23) 111.3(6) . 1_555 1_555 yes
F(11) C(24) F(12) 105.8(6) . 1_555 1_555 yes
F(11) C(24) C(23) 112.5(6) . 1_555 1_555 yes
F(12) C(24) C(23) 112.2(5) . 1_555 1_555 yes
F(13) C(25) F(13a) 61.1(9) . 1_555 1_555 yes
F(13) C(25) F(14) 109.1(7) . 1_555 1_555 yes
F(13) C(25) F(14a) 135.7(9) . 1_555 1_555 yes
F(13) C(25) F(15) 101.6(6) . 1_555 1_555 yes
F(13) C(25) F(15a) 41(1) . 1_555 1_555 yes
F(13) C(25) C(26) 109.8(6) . 1_555 1_555 yes
F(13a) C(25) F(14) 56.0(9) . 1_555 1_555 yes
F(13a) C(25) F(14a) 101(1) . 1_555 1_555 yes
F(13a) C(25) F(15) 144.3(8) . 1_555 1_555 yes
F(13a) C(25) F(15a) 98(1) . 1_555 1_555 yes
F(13a) C(25) C(26) 106.1(8) . 1_555 1_555 yes
F(14) C(25) F(14a) 46.1(9) . 1_555 1_555 yes
F(14) C(25) F(15) 110.4(7) . 1_555 1_555 yes
F(14) C(25) F(15a) 125.7(9) . 1_555 1_555 yes
F(14) C(25) C(26) 115.8(6) . 1_555 1_555 yes
F(14a) C(25) F(15) 68.2(9) . 1_555 1_555 yes
F(14a) C(25) F(15a) 115(1) . 1_555 1_555 yes
F(14a) C(25) C(26) 114.2(9) . 1_555 1_555 yes
F(15) C(25) F(15a) 60(1) . 1_555 1_555 yes
F(15) C(25) C(26) 109.3(5) . 1_555 1_555 yes
F(15a) C(25) C(26) 117.5(9) . 1_555 1_555 yes
O(5) C(26) C(25) 113.9(5) . 1_555 1_555 yes
O(5) C(26) C(27) 128.6(5) . 1_555 1_555 yes
C(25) C(26) C(27) 117.4(5) . 1_555 1_555 yes
C(26) C(27) C(28) 123.6(5) . 1_555 1_555 yes
O(6) C(28) C(27) 127.6(5) . 1_555 1_555 yes
O(6) C(28) C(29) 113.5(5) . 1_555 1_555 yes
C(27) C(28) C(29) 118.9(5) . 1_555 1_555 yes
F(16) C(29) F(17) 107.1(6) . 1_555 1_555 yes
F(16) C(29) F(18) 103.5(5) . 1_555 1_555 yes
F(16) C(29) C(28) 108.5(5) . 1_555 1_555 yes
F(17) C(29) F(18) 109.7(6) . 1_555 1_555 yes
F(17) C(29) C(28) 114.9(5) . 1_555 1_555 yes
F(18) C(29) C(28) 112.3(5) . 1_555 1_555 yes
F(19) C(30) F(20) 105.6(5) . 1_555 1_555 yes
F(19) C(30) F(21) 109.1(6) . 1_555 1_555 yes
F(19) C(30) C(31) 114.3(5) . 1_555 1_555 yes
F(20) C(30) F(21) 104.8(6) . 1_555 1_555 yes
F(20) C(30) C(31) 112.3(6) . 1_555 1_555 yes
F(21) C(30) C(31) 110.3(5) . 1_555 1_555 yes
O(7) C(31) C(30) 112.9(5) . 1_555 1_555 yes
O(7) C(31) C(32) 129.5(5) . 1_555 1_555 yes
C(30) C(31) C(32) 117.5(6) . 1_555 1_555 yes
C(31) C(32) C(33) 121.9(6) . 1_555 1_555 yes
O(8) C(33) C(32) 128.3(5) . 1_555 1_555 yes
O(8) C(33) C(34) 114.8(6) . 1_555 1_555 yes
C(32) C(33) C(34) 116.9(6) . 1_555 1_555 yes
F(22) C(34) F(22a) 71.4(9) . 1_555 1_555 yes
F(22) C(34) F(23) 114.2(8) . 1_555 1_555 yes
F(22) C(34) F(23a) 150(1) . 1_555 1_555 yes
F(22) C(34) F(24) 97.4(7) . 1_555 1_555 yes
F(22) C(34) F(24a) 52(1) . 1_555 1_555 yes
F(22) C(34) C(33) 109.5(6) . 1_555 1_555 yes
F(22a) C(34) F(23) 53.4(8) . 1_555 1_555 yes
F(22a) C(34) F(23a) 109(1) . 1_555 1_555 yes
F(22a) C(34) F(24) 141.6(9) . 1_555 1_555 yes
F(22a) C(34) F(24a) 114(1) . 1_555 1_555 yes
F(22a) C(34) C(33) 108.0(9) . 1_555 1_555 yes
F(23) C(34) F(23a) 56(1) . 1_555 1_555 yes
F(23) C(34) F(24) 104.4(8) . 1_555 1_555 yes
F(23) C(34) F(24a) 121(1) . 1_555 1_555 yes
F(23) C(34) C(33) 118.7(7) . 1_555 1_555 yes
F(23a) C(34) F(24) 62(1) . 1_555 1_555 yes
F(23a) C(34) F(24a) 105(1) . 1_555 1_555 yes
F(23a) C(34) C(33) 98(1) . 1_555 1_555 yes
F(24) C(34) F(24a) 45(1) . 1_555 1_555 yes
F(24) C(34) C(33) 110.3(7) . 1_555 1_555 yes
F(24a) C(34) C(33) 118(1) . 1_555 1_555 yes

loop_
_geom_bond_atom_site_label_1
_geom_bond_atom_site_label_2
_geom_bond_distance
_geom_bond_site_symmetry_1
_geom_bond_site_symmetry_2
_geom_bond_publ_flag
Ni(1) O(1) 2.030(4) . . yes
Ni(1) O(2) 2.017(3) . . yes
Ni(1) O(3) 2.036(4) . . yes
Ni(1) O(4) 2.026(4) . . yes
Ni(1) N(1) 2.051(4) . . yes
Ni(1) N(2) 2.070(4) . . yes
Ni(2) O(5) 2.014(3) . . yes
Ni(2) O(6) 2.014(3) . . yes
Ni(2) O(7) 2.024(4) . . yes
Ni(2) O(8) 2.026(4) . . yes
Ni(2) N(3) 2.136(4) . . yes
Ni(2) N(4) 2.076(4) . . yes
F(1) C(15) 1.346(8) . . yes
F(2) C(15) 1.317(6) . . yes
F(3) C(15) 1.276(8) . . yes
F(4) C(19) 1.310(7) . . yes
F(5) C(19) 1.282(6) . . yes
F(6) C(19) 1.310(7) . . yes
F(7) C(20) 1.287(9) . . yes
F(8) C(20) 1.30(1) . . yes
F(9) C(20) 1.255(9) . . yes
F(10) C(24) 1.324(8) . . yes
F(11) C(24) 1.339(8) . . yes
F(12) C(24) 1.333(8) . . yes
F(13) F(13a) 1.35(2) . . yes
F(13) F(15a) 0.89(2) . . yes
F(13) C(25) 1.305(10) . . yes
F(13a) F(14) 1.22(2) . . yes
F(13a) C(25) 1.35(1) . . yes
F(14) F(14a) 0.99(2) . . yes
F(14) C(25) 1.246(9) . . yes
F(14a) F(15) 1.47(2) . . yes
F(14a) C(25) 1.28(1) . . yes
F(15) F(15a) 1.27(2) . . yes
F(15) C(25) 1.348(9) . . yes
F(15a) C(25) 1.17(1) . . yes
F(16) C(29) 1.330(8) . . yes
F(17) C(29) 1.260(8) . . yes
F(18) C(29) 1.301(8) . . yes
F(19) C(30) 1.281(7) . . yes
F(20) C(30) 1.337(8) . . yes
F(21) C(30) 1.326(8) . . yes
F(22) F(22a) 1.57(2) . . yes
F(22) F(24a) 1.08(2) . . yes
F(22) C(34) 1.327(9) . . yes
F(22a) F(23) 1.17(2) . . yes
F(22a) C(34) 1.36(2) . . yes
F(23) F(23a) 1.29(3) . . yes
F(23) C(34) 1.228(9) . . yes
F(23a) F(24) 1.46(3) . . yes
F(23a) C(34) 1.46(3) . . yes
F(24) F(24a) 0.96(2) . . yes
F(24) C(34) 1.35(1) . . yes
F(24a) C(34) 1.08(2) . . yes
O(1) C(16) 1.267(6) . . yes
O(2) C(18) 1.252(6) . . yes
O(3) C(21) 1.257(7) . . yes
O(4) C(23) 1.238(7) . . yes
O(5) C(26) 1.250(6) . . yes
O(6) C(28) 1.248(6) . . yes
O(7) C(31) 1.250(6) . . yes
O(8) C(33) 1.246(7) . . yes
N(1) C(1) 1.360(8) . . yes
N(1) C(5) 1.356(6) . . yes
N(2) C(6) 1.361(6) . . yes
N(2) C(9) 1.320(7) . . yes
N(3) C(7) 1.352(6) . . yes
N(3) C(8) 1.325(7) . . yes
N(4) C(10) 1.345(6) . . yes
N(4) C(14) 1.342(7) . . yes
C(1) C(2) 1.357(9) . . yes
C(2) C(3) 1.378(9) . . yes
C(3) C(4) 1.401(9) . . yes
C(4) C(5) 1.390(8) . . yes
C(5) C(6) 1.471(7) . . yes
C(6) C(7) 1.401(7) . . yes
C(7) C(10) 1.491(7) . . yes
C(8) C(9) 1.398(7) . . yes
C(10) C(11) 1.379(8) . . yes
C(11) C(12) 1.373(9) . . yes
C(12) C(13) 1.367(9) . . yes
C(13) C(14) 1.358(9) . . yes
C(15) C(16) 1.522(8) . . yes
C(16) C(17) 1.360(7) . . yes
C(17) C(18) 1.390(7) . . yes
C(18) C(19) 1.529(7) . . yes
C(20) C(21) 1.529(9) . . yes
C(21) C(22) 1.392(9) . . yes
C(22) C(23) 1.387(9) . . yes
C(23) C(24) 1.534(8) . . yes
C(25) C(26) 1.543(8) . . yes
C(26) C(27) 1.375(7) . . yes
C(27) C(28) 1.391(8) . . yes
C(28) C(29) 1.548(8) . . yes
C(30) C(31) 1.526(8) . . yes
C(31) C(32) 1.369(8) . . yes
C(32) C(33) 1.404(8) . . yes
C(33) C(34) 1.534(8) . . yes

loop_
_geom_contact_atom_site_label_1
_geom_contact_atom_site_label_2
_geom_contact_distance
_geom_contact_site_symmetry_1
_geom_contact_site_symmetry_2
_geom_contact_publ_flag
F(1) F(6) 3.004(6) . 4_554 ?
F(1) F(4) 3.031(6) . 4_554 ?
F(1) F(5) 3.055(5) . 4_554 ?
F(1) C(19) 3.279(7) . 4_554 ?
F(2) F(23a) 3.00(3) . 4_654 ?
F(2) F(18) 3.016(5) . 1_655 ?
F(2) C(28) 3.099(7) . 1_655 ?
F(2) O(6) 3.253(5) . 1_655 ?
F(2) O(7) 3.268(5) . 1_655 ?
F(2) F(19) 3.311(6) . 1_655 ?
F(2) F(23) 3.444(9) . 4_654 ?
F(2) C(27) 3.456(8) . 1_655 ?
F(2) C(29) 3.518(8) . 1_655 ?
F(3) F(18) 3.235(6) . 1_655 ?
F(3) F(6) 3.400(7) . 4_554 ?
F(3) C(3) 3.466(9) . 3_655 ?
F(3) C(2) 3.502(9) . 3_655 ?
F(4) F(13) 2.980(9) . 1_655 ?
F(4) F(7) 3.196(8) . 4_555 ?
F(4) F(8) 3.28(1) . 4_555 ?
F(4) C(12) 3.404(7) . 3_656 ?
F(4) F(15a) 3.44(2) . 1_655 ?
F(5) C(31) 3.262(7) . 1_655 ?
F(5) F(19) 3.433(7) . 1_655 ?
F(5) O(7) 3.521(5) . 1_655 ?
F(5) C(32) 3.565(7) . 1_655 ?
F(6) C(3) 3.293(9) . 2_655 ?
F(6) C(2) 3.381(9) . 2_655 ?
F(6) F(11) 3.496(7) . 4_555 ?
F(7) C(12) 3.241(9) . 2_655 ?
F(7) C(11) 3.421(8) . 2_655 ?
F(9) F(14a) 2.82(2) . 2_555 ?
F(9) F(14) 2.930(9) . 2_555 ?
F(9) F(15) 2.974(8) . 2_555 ?
F(9) F(15a) 3.01(2) . 2_555 ?
F(9) F(13) 3.284(9) . 2_555 ?
F(9) C(25) 3.285(8) . 2_555 ?
F(9) F(13a) 3.34(2) . 2_555 ?
F(10) F(17) 3.319(8) . 3_555 ?
F(10) C(8) 3.339(8) . 4_554 ?
F(10) F(21) 3.411(6) . 4_554 ?
F(10) C(32) 3.516(8) . 4_554 ?
F(10) F(22a) 3.59(2) . 4_554 ?
F(11) C(9) 3.087(7) . 4_554 ?
F(11) F(14) 3.328(9) . 3_555 ?
F(11) C(8) 3.371(7) . 4_554 ?
F(11) F(14a) 3.55(2) . 3_555 ?
F(12) F(14) 3.099(8) . 3_555 ?
F(12) C(1) 3.401(8) . 3_655 ?
F(12) F(17) 3.437(7) . 3_555 ?
F(12) C(2) 3.458(8) . 3_655 ?
F(12) F(13a) 3.57(2) . 3_555 ?
F(13) C(18) 3.259(9) . 1_455 ?
F(13) C(19) 3.43(1) . 1_455 ?
F(13) C(17) 3.515(10) . 1_455 ?
F(13a) C(1) 3.33(2) . 1_455 ?
F(13a) C(17) 3.44(2) . 1_455 ?
F(13a) C(18) 3.49(2) . 1_455 ?
F(14a) F(24a) 3.01(3) . 3_556 ?
F(14a) F(22) 3.32(2) . 3_556 ?
F(14a) F(24) 3.38(2) . 3_556 ?
F(15) F(24a) 2.96(2) . 3_556 ?
F(15) F(24) 3.30(1) . 3_556 ?
F(15) F(22) 3.30(1) . 3_556 ?
F(15) C(13) 3.45(1) . 3_556 ?
F(15a) C(13) 3.20(2) . 3_556 ?
F(15a) C(12) 3.25(1) . 3_556 ?
F(16) F(20) 2.866(7) . 2_545 ?
F(16) F(17) 2.966(6) . 3_555 ?
F(16) F(18) 3.102(6) . 3_555 ?
F(16) F(16) 3.290(9) . 3_555 ?
F(16) C(29) 3.354(7) . 3_555 ?
F(17) F(18) 3.438(7) . 3_555 ?
F(18) F(23) 3.148(8) . 4_554 ?
F(18) F(20) 3.361(6) . 4_554 ?
F(18) F(22a) 3.54(2) . 4_554 ?
F(19) C(17) 3.418(7) . 1_455 ?
F(19) F(23a) 3.55(3) . 4_554 ?
F(20) C(4) 3.221(7) . 2_555 ?
F(20) C(3) 3.280(9) . 2_555 ?
F(21) F(24) 3.041(8) . 4_554 ?
F(21) F(23a) 3.45(3) . 4_554 ?
F(22) C(9) 3.167(8) . 4_555 ?
F(22) C(21) 3.419(8) . 4_555 ?
F(22) C(22) 3.547(9) . 4_555 ?
F(22a) C(9) 3.10(2) . 4_555 ?
F(22a) C(8) 3.44(2) . 4_555 ?
F(22a) N(2) 3.51(2) . 4_555 ?
F(23) C(8) 3.313(8) . 4_555 ?
F(23) C(9) 3.453(8) . 4_555 ?
F(23) O(6) 3.510(7) . 4_555 ?
F(23a) C(13) 3.58(3) . 3_556 ?
F(24) C(13) 3.34(1) . 3_556 ?
F(24) C(14) 3.38(1) . 3_556 ?
F(24a) C(9) 3.56(2) . 4_555 ?

loop_
_geom_torsion_atom_site_label_1
_geom_torsion_atom_site_label_2
_geom_torsion_atom_site_label_3
_geom_torsion_atom_site_label_4
_geom_torsion
_geom_torsion_site_symmetry_1
_geom_torsion_site_symmetry_2
_geom_torsion_site_symmetry_3
_geom_torsion_site_symmetry_4
_geom_torsion_publ_flag
Ni(1) O(1) C(16) C(15) -163.3(4) 1_555 1_555 1_555 1_555 yes
Ni(1) O(1) C(16) C(17) 14.5(8) 1_555 1_555 1_555 1_555 yes
Ni(1) O(2) C(18) C(17) -7.0(8) 1_555 1_555 1_555 1_555 yes
Ni(1) O(2) C(18) C(19) 171.3(4) 1_555 1_555 1_555 1_555 yes
Ni(1) O(3) C(21) C(20) -166.8(4) 1_555 1_555 1_555 1_555 yes
Ni(1) O(3) C(21) C(22) 13.7(8) 1_555 1_555 1_555 1_555 yes
Ni(1) O(4) C(23) C(22) -14.9(8) 1_555 1_555 1_555 1_555 yes
Ni(1) O(4) C(23) C(24) 167.7(4) 1_555 1_555 1_555 1_555 yes
Ni(1) N(1) C(1) C(2) -154.0(6) 1_555 1_555 1_555 1_555 yes
Ni(1) N(1) C(5) C(4) 156.2(5) 1_555 1_555 1_555 1_555 yes
Ni(1) N(1) C(5) C(6) -16.7(5) 1_555 1_555 1_555 1_555 yes
Ni(1) N(2) C(6) C(5) -18.3(5) 1_555 1_555 1_555 1_555 yes
Ni(1) N(2) C(6) C(7) 165.9(3) 1_555 1_555 1_555 1_555 yes
Ni(1) N(2) C(9) C(8) -175.8(4) 1_555 1_555 1_555 1_555 yes
Ni(2) O(5) C(26) C(25) 170.6(4) 1_555 1_555 1_555 1_555 yes
Ni(2) O(5) C(26) C(27) -6.1(9) 1_555 1_555 1_555 1_555 yes
Ni(2) O(6) C(28) C(27) 6.2(8) 1_555 1_555 1_555 1_555 yes
Ni(2) O(6) C(28) C(29) -173.3(4) 1_555 1_555 1_555 1_555 yes
Ni(2) O(7) C(31) C(30) 171.0(3) 1_555 1_555 1_555 1_555 yes
Ni(2) O(7) C(31) C(32) -4.9(8) 1_555 1_555 1_555 1_555 yes
Ni(2) O(8) C(33) C(32) 9.6(8) 1_555 1_555 1_555 1_555 yes
Ni(2) O(8) C(33) C(34) -169.0(4) 1_555 1_555 1_555 1_555 yes
Ni(2) N(3) C(7) C(6) 148.2(4) 1_555 1_555 1_555 1_555 yes
Ni(2) N(3) C(7) C(10) -32.3(5) 1_555 1_555 1_555 1_555 yes
Ni(2) N(3) C(8) C(9) -155.2(4) 1_555 1_555 1_555 1_555 yes
Ni(2) N(4) C(10) C(7) -8.4(5) 1_555 1_555 1_555 1_555 yes
Ni(2) N(4) C(10) C(11) 166.5(4) 1_555 1_555 1_555 1_555 yes
Ni(2) N(4) C(14) C(13) -166.6(5) 1_555 1_555 1_555 1_555 yes
F(1) C(15) C(16) O(1) 82.6(6) 1_555 1_555 1_555 1_555 yes
F(1) C(15) C(16) C(17) -95.4(6) 1_555 1_555 1_555 1_555 yes
F(2) C(15) C(16) O(1) -159.9(5) 1_555 1_555 1_555 1_555 yes
F(2) C(15) C(16) C(17) 22.1(9) 1_555 1_555 1_555 1_555 yes
F(3) C(15) C(16) O(1) -35.4(8) 1_555 1_555 1_555 1_555 yes
F(3) C(15) C(16) C(17) 146.7(6) 1_555 1_555 1_555 1_555 yes
F(4) C(19) C(18) O(2) 52.9(7) 1_555 1_555 1_555 1_555 yes
F(4) C(19) C(18) C(17) -128.6(6) 1_555 1_555 1_555 1_555 yes
F(5) C(19) C(18) O(2) 178.0(6) 1_555 1_555 1_555 1_555 yes
F(5) C(19) C(18) C(17) -3.6(8) 1_555 1_555 1_555 1_555 yes
F(6) C(19) C(18) O(2) -61.8(6) 1_555 1_555 1_555 1_555 yes
F(6) C(19) C(18) C(17) 116.7(6) 1_555 1_555 1_555 1_555 yes
F(7) C(20) C(21) O(3) 69.4(8) 1_555 1_555 1_555 1_555 yes
F(7) C(20) C(21) C(22) -111.1(8) 1_555 1_555 1_555 1_555 yes
F(8) C(20) C(21) O(3) -175.2(7) 1_555 1_555 1_555 1_555 yes
F(8) C(20) C(21) C(22) 4.3(10) 1_555 1_555 1_555 1_555 yes
F(9) C(20) C(21) O(3) -49.0(9) 1_555 1_555 1_555 1_555 yes
F(9) C(20) C(21) C(22) 130.5(8) 1_555 1_555 1_555 1_555 yes
F(10) C(24) C(23) O(4) 90.8(7) 1_555 1_555 1_555 1_555 yes
F(10) C(24) C(23) C(22) -86.8(7) 1_555 1_555 1_555 1_555 yes
F(11) C(24) C(23) O(4) -149.7(6) 1_555 1_555 1_555 1_555 yes
F(11) C(24) C(23) C(22) 32.6(8) 1_555 1_555 1_555 1_555 yes
F(12) C(24) C(23) O(4) -30.6(8) 1_555 1_555 1_555 1_555 yes
F(12) C(24) C(23) C(22) 151.8(6) 1_555 1_555 1_555 1_555 yes
F(13) F(13a) F(14) F(14a) -14(2) 1_555 1_555 1_555 1_555 yes
F(13) F(13a) F(14) C(25) -30.4(8) 1_555 1_555 1_555 1_555 yes
F(13) F(13a) C(25) F(14) 145(1) 1_555 1_555 1_555 1_555 yes
F(13) F(13a) C(25) F(14a) 136(1) 1_555 1_555 1_555 1_555 yes
F(13) F(13a) C(25) F(15) 67(1) 1_555 1_555 1_555 1_555 yes
F(13) F(13a) C(25) F(15a) 17(1) 1_555 1_555 1_555 1_555 yes
F(13) F(13a) C(25) C(26) -104.1(7) 1_555 1_555 1_555 1_555 yes
F(13) F(15a) F(15) F(14a) -20(2) 1_555 1_555 1_555 1_555 yes
F(13) F(15a) F(15) C(25) 11(2) 1_555 1_555 1_555 1_555 yes
F(13) F(15a) C(25) F(13a) -23(1) 1_555 1_555 1_555 1_555 yes
F(13) F(15a) C(25) F(14) -78(1) 1_555 1_555 1_555 1_555 yes
F(13) F(15a) C(25) F(14a) -131(1) 1_555 1_555 1_555 1_555 yes
F(13) F(15a) C(25) F(15) -173(1) 1_555 1_555 1_555 1_555 yes
F(13) F(15a) C(25) C(26) 89(1) 1_555 1_555 1_555 1_555 yes
F(13) C(25) F(13a) F(14) -145(1) 1_555 1_555 1_555 1_555 yes
F(13) C(25) F(14) F(13a) 31(1) 1_555 1_555 1_555 1_555 yes
F(13) C(25) F(14) F(14a) -135(1) 1_555 1_555 1_555 1_555 yes
F(13) C(25) F(14a) F(14) 70(1) 1_555 1_555 1_555 1_555 yes
F(13) C(25) F(14a) F(15) -84(1) 1_555 1_555 1_555 1_555 yes
F(13) C(25) F(15) F(14a) 134.8(9) 1_555 1_555 1_555 1_555 yes
F(13) C(25) F(15) F(15a) -4.7(10) 1_555 1_555 1_555 1_555 yes
F(13) C(25) F(15a) F(15) 173(1) 1_555 1_555 1_555 1_555 yes
F(13) C(25) C(26) O(5) 56.7(8) 1_555 1_555 1_555 1_555 yes
F(13) C(25) C(26) C(27) -126.1(7) 1_555 1_555 1_555 1_555 yes
F(13a) F(13) F(15a) F(15) 16(3) 1_555 1_555 1_555 1_555 yes
F(13a) F(13) F(15a) C(25) 26(1) 1_555 1_555 1_555 1_555 yes
F(13a) F(13) C(25) F(14) -30.0(9) 1_555 1_555 1_555 1_555 yes
F(13a) F(13) C(25) F(14a) -75(1) 1_555 1_555 1_555 1_555 yes
F(13a) F(13) C(25) F(15) -146.5(9) 1_555 1_555 1_555 1_555 yes
F(13a) F(13) C(25) F(15a) -152(1) 1_555 1_555 1_555 1_555 yes
F(13a) F(13) C(25) C(26) 97.9(9) 1_555 1_555 1_555 1_555 yes
F(13a) F(14) F(14a) F(15) 8(2) 1_555 1_555 1_555 1_555 yes
F(13a) F(14) F(14a) C(25) -15(1) 1_555 1_555 1_555 1_555 yes
F(13a) F(14) C(25) F(14a) 167(1) 1_555 1_555 1_555 1_555 yes
F(13a) F(14) C(25) F(15) 142(1) 1_555 1_555 1_555 1_555 yes
F(13a) F(14) C(25) F(15a) 75(1) 1_555 1_555 1_555 1_555 yes
F(13a) F(14) C(25) C(26) -92(1) 1_555 1_555 1_555 1_555 yes
F(13a) C(25) F(13) F(15a) 152(1) 1_555 1_555 1_555 1_555 yes
F(13a) C(25) F(14) F(14a) -167(1) 1_555 1_555 1_555 1_555 yes
F(13a) C(25) F(14a) F(14) 10(1) 1_555 1_555 1_555 1_555 yes
F(13a) C(25) F(14a) F(15) -144.3(9) 1_555 1_555 1_555 1_555 yes
F(13a) C(25) F(15) F(14a) 78(1) 1_555 1_555 1_555 1_555 yes
F(13a) C(25) F(15) F(15a) -60(2) 1_555 1_555 1_555 1_555 yes
F(13a) C(25) F(15a) F(15) 149.0(10) 1_555 1_555 1_555 1_555 yes
F(13a) C(25) C(26) O(5) 121(1) 1_555 1_555 1_555 1_555 yes
F(13a) C(25) C(26) C(27) -61(1) 1_555 1_555 1_555 1_555 yes
F(14) F(13a) F(13) F(15a) 3(1) 1_555 1_555 1_555 1_555 yes
F(14) F(13a) F(13) C(25) 30.3(9) 1_555 1_555 1_555 1_555 yes
F(14) F(13a) C(25) F(14a) -8(1) 1_555 1_555 1_555 1_555 yes
F(14) F(13a) C(25) F(15) -77(1) 1_555 1_555 1_555 1_555 yes
F(14) F(13a) C(25) F(15a) -127(1) 1_555 1_555 1_555 1_555 yes
F(14) F(13a) C(25) C(26) 110.6(8) 1_555 1_555 1_555 1_555 yes
F(14) F(14a) F(15) F(15a) 5(1) 1_555 1_555 1_555 1_555 yes
F(14) F(14a) F(15) C(25) -26(1) 1_555 1_555 1_555 1_555 yes
F(14) F(14a) C(25) F(15) 154(1) 1_555 1_555 1_555 1_555 yes
F(14) F(14a) C(25) F(15a) 116(1) 1_555 1_555 1_555 1_555 yes
F(14) F(14a) C(25) C(26) -103(1) 1_555 1_555 1_555 1_555 yes
F(14) C(25) F(13) F(15a) 122(1) 1_555 1_555 1_555 1_555 yes
F(14) C(25) F(14a) F(15) -154(1) 1_555 1_555 1_555 1_555 yes
F(14) C(25) F(15) F(14a) 19.3(10) 1_555 1_555 1_555 1_555 yes
F(14) C(25) F(15) F(15a) -120(1) 1_555 1_555 1_555 1_555 yes
F(14) C(25) F(15a) F(15) 94(1) 1_555 1_555 1_555 1_555 yes
F(14) C(25) C(26) O(5) -179.2(7) 1_555 1_555 1_555 1_555 yes
F(14) C(25) C(26) C(27) -2(1) 1_555 1_555 1_555 1_555 yes
F(14a) F(14) F(13a) C(25) 15(1) 1_555 1_555 1_555 1_555 yes
F(14a) F(14) C(25) F(15) -25(1) 1_555 1_555 1_555 1_555 yes
F(14a) F(14) C(25) F(15a) -92(1) 1_555 1_555 1_555 1_555 yes
F(14a) F(14) C(25) C(26) 99(1) 1_555 1_555 1_555 1_555 yes
F(14a) F(15) F(15a) C(25) -31.8(9) 1_555 1_555 1_555 1_555 yes
F(14a) F(15) C(25) F(15a) 139(1) 1_555 1_555 1_555 1_555 yes
F(14a) F(15) C(25) C(26) -109.2(9) 1_555 1_555 1_555 1_555 yes
F(14a) C(25) F(13) F(15a) 76(1) 1_555 1_555 1_555 1_555 yes
F(14a) C(25) F(15) F(15a) -139(1) 1_555 1_555 1_555 1_555 yes
F(14a) C(25) F(15a) F(15) 41(1) 1_555 1_555 1_555 1_555 yes
F(14a) C(25) C(26) O(5) -128(1) 1_555 1_555 1_555 1_555 yes
F(14a) C(25) C(26) C(27) 49(1) 1_555 1_555 1_555 1_555 yes
F(15) F(14a) F(14) C(25) 24(1) 1_555 1_555 1_555 1_555 yes
F(15) F(14a) C(25) F(15a) -38(1) 1_555 1_555 1_555 1_555 yes
F(15) F(14a) C(25) C(26) 102.2(7) 1_555 1_555 1_555 1_555 yes
F(15) F(15a) F(13) C(25) -10(2) 1_555 1_555 1_555 1_555 yes
F(15) F(15a) C(25) C(26) -97.5(9) 1_555 1_555 1_555 1_555 yes
F(15) C(25) F(13) F(15a) 6(1) 1_555 1_555 1_555 1_555 yes
F(15) C(25) C(26) O(5) -53.9(8) 1_555 1_555 1_555 1_555 yes
F(15) C(25) C(26) C(27) 123.2(7) 1_555 1_555 1_555 1_555 yes
F(15a) F(13) F(13a) C(25) -26(1) 1_555 1_555 1_555 1_555 yes
F(15a) F(13) C(25) C(26) -109(1) 1_555 1_555 1_555 1_555 yes
F(15a) F(15) F(14a) C(25) 31.6(9) 1_555 1_555 1_555 1_555 yes
F(15a) F(15) C(25) C(26) 111.3(10) 1_555 1_555 1_555 1_555 yes
F(15a) C(25) C(26) O(5) 11(1) 1_555 1_555 1_555 1_555 yes
F(15a) C(25) C(26) C(27) -171(1) 1_555 1_555 1_555 1_555 yes
F(16) C(29) C(28) O(6) 55.0(7) 1_555 1_555 1_555 1_555 yes
F(16) C(29) C(28) C(27) -124.5(6) 1_555 1_555 1_555 1_555 yes
F(17) C(29) C(28) O(6) 174.9(6) 1_555 1_555 1_555 1_555 yes
F(17) C(29) C(28) C(27) -4.6(9) 1_555 1_555 1_555 1_555 yes
F(18) C(29) C(28) O(6) -58.8(7) 1_555 1_555 1_555 1_555 yes
F(18) C(29) C(28) C(27) 121.8(6) 1_555 1_555 1_555 1_555 yes
F(19) C(30) C(31) O(7) 39.2(7) 1_555 1_555 1_555 1_555 yes
F(19) C(30) C(31) C(32) -144.4(6) 1_555 1_555 1_555 1_555 yes
F(20) C(30) C(31) O(7) 159.4(5) 1_555 1_555 1_555 1_555 yes
F(20) C(30) C(31) C(32) -24.2(8) 1_555 1_555 1_555 1_555 yes
F(21) C(30) C(31) O(7) -84.2(6) 1_555 1_555 1_555 1_555 yes
F(21) C(30) C(31) C(32) 92.3(7) 1_555 1_555 1_555 1_555 yes
F(22) F(22a) F(23) F(23a) -40(2) 1_555 1_555 1_555 1_555 yes
F(22) F(22a) F(23) C(34) -30.3(7) 1_555 1_555 1_555 1_555 yes
F(22) F(22a) C(34) F(23) 142.1(9) 1_555 1_555 1_555 1_555 yes
F(22) F(22a) C(34) F(23a) 148(1) 1_555 1_555 1_555 1_555 yes
F(22) F(22a) C(34) F(24) 78(1) 1_555 1_555 1_555 1_555 yes
F(22) F(22a) C(34) F(24a) 29(1) 1_555 1_555 1_555 1_555 yes
F(22) F(22a) C(34) C(33) -105.1(7) 1_555 1_555 1_555 1_555 yes
F(22) F(24a) F(24) F(23a) -8(6) 1_555 1_555 1_555 1_555 yes
F(22) F(24a) F(24) C(34) 10(5) 1_555 1_555 1_555 1_555 yes
F(22) F(24a) C(34) F(22a) -36(1) 1_555 1_555 1_555 1_555 yes
F(22) F(24a) C(34) F(23) -97(1) 1_555 1_555 1_555 1_555 yes
F(22) F(24a) C(34) F(23a) -157(1) 1_555 1_555 1_555 1_555 yes
F(22) F(24a) C(34) F(24) -176(2) 1_555 1_555 1_555 1_555 yes
F(22) F(24a) C(34) C(33) 93(1) 1_555 1_555 1_555 1_555 yes
F(22) C(34) F(22a) F(23) -142.1(9) 1_555 1_555 1_555 1_555 yes
F(22) C(34) F(23) F(22a) 39(1) 1_555 1_555 1_555 1_555 yes
F(22) C(34) F(23) F(23a) -147(1) 1_555 1_555 1_555 1_555 yes
F(22) C(34) F(23a) F(23) 80(2) 1_555 1_555 1_555 1_555 yes
F(22) C(34) F(23a) F(24) -51(2) 1_555 1_555 1_555 1_555 yes
F(22) C(34) F(24) F(23a) 156(1) 1_555 1_555 1_555 1_555 yes
F(22) C(34) F(24) F(24a) -3(1) 1_555 1_555 1_555 1_555 yes
F(22) C(34) F(24a) F(24) 176(2) 1_555 1_555 1_555 1_555 yes
F(22) C(34) C(33) O(8) 62.0(9) 1_555 1_555 1_555 1_555 yes
F(22) C(34) C(33) C(32) -116.8(7) 1_555 1_555 1_555 1_555 yes
F(22a) F(22) F(24a) F(24) 18(6) 1_555 1_555 1_555 1_555 yes
F(22a) F(22) F(24a) C(34) 28(1) 1_555 1_555 1_555 1_555 yes
F(22a) F(22) C(34) F(23) -32.8(9) 1_555 1_555 1_555 1_555 yes
F(22a) F(22) C(34) F(23a) -97(2) 1_555 1_555 1_555 1_555 yes
F(22a) F(22) C(34) F(24) -142.2(10) 1_555 1_555 1_555 1_555 yes
F(22a) F(22) C(34) F(24a) -145(1) 1_555 1_555 1_555 1_555 yes
F(22a) F(22) C(34) C(33) 103.1(10) 1_555 1_555 1_555 1_555 yes
F(22a) F(23) F(23a) F(24) 47(2) 1_555 1_555 1_555 1_555 yes
F(22a) F(23) F(23a) C(34) 10(2) 1_555 1_555 1_555 1_555 yes
F(22a) F(23) C(34) F(23a) -172(1) 1_555 1_555 1_555 1_555 yes
F(22a) F(23) C(34) F(24) 144(1) 1_555 1_555 1_555 1_555 yes
F(22a) F(23) C(34) F(24a) 98(1) 1_555 1_555 1_555 1_555 yes
F(22a) F(23) C(34) C(33) -91(1) 1_555 1_555 1_555 1_555 yes
F(22a) C(34) F(22) F(24a) 145(1) 1_555 1_555 1_555 1_555 yes
F(22a) C(34) F(23) F(23a) 172(1) 1_555 1_555 1_555 1_555 yes
F(22a) C(34) F(23a) F(23) -6(1) 1_555 1_555 1_555 1_555 yes
F(22a) C(34) F(23a) F(24) -138(1) 1_555 1_555 1_555 1_555 yes
F(22a) C(34) F(24) F(23a) 87(2) 1_555 1_555 1_555 1_555 yes
F(22a) C(34) F(24) F(24a) -72(2) 1_555 1_555 1_555 1_555 yes
F(22a) C(34) F(24a) F(24) 139(1) 1_555 1_555 1_555 1_555 yes
F(22a) C(34) C(33) O(8) 138.1(9) 1_555 1_555 1_555 1_555 yes
F(22a) C(34) C(33) C(32) -40(1) 1_555 1_555 1_555 1_555 yes
F(23) F(22a) F(22) F(24a) 4(1) 1_555 1_555 1_555 1_555 yes
F(23) F(22a) F(22) C(34) 32.1(8) 1_555 1_555 1_555 1_555 yes
F(23) F(22a) C(34) F(23a) 6(1) 1_555 1_555 1_555 1_555 yes
F(23) F(22a) C(34) F(24) -64(1) 1_555 1_555 1_555 1_555 yes
F(23) F(22a) C(34) F(24a) -112(1) 1_555 1_555 1_555 1_555 yes
F(23) F(22a) C(34) C(33) 112.8(9) 1_555 1_555 1_555 1_555 yes
F(23) F(23a) F(24) F(24a) -18(2) 1_555 1_555 1_555 1_555 yes
F(23) F(23a) F(24) C(34) -35(1) 1_555 1_555 1_555 1_555 yes
F(23) F(23a) C(34) F(24) 132(1) 1_555 1_555 1_555 1_555 yes
F(23) F(23a) C(34) F(24a) 117(1) 1_555 1_555 1_555 1_555 yes
F(23) F(23a) C(34) C(33) -118.9(10) 1_555 1_555 1_555 1_555 yes
F(23) C(34) F(22) F(24a) 112(1) 1_555 1_555 1_555 1_555 yes
F(23) C(34) F(23a) F(24) -132(1) 1_555 1_555 1_555 1_555 yes
F(23) C(34) F(24) F(23a) 39(1) 1_555 1_555 1_555 1_555 yes
F(23) C(34) F(24) F(24a) -120(1) 1_555 1_555 1_555 1_555 yes
F(23) C(34) F(24a) F(24) 78(1) 1_555 1_555 1_555 1_555 yes
F(23) C(34) C(33) O(8) -164.4(8) 1_555 1_555 1_555 1_555 yes
F(23) C(34) C(33) C(32) 16(1) 1_555 1_555 1_555 1_555 yes
F(23a) F(23) F(22a) C(34) -10(2) 1_555 1_555 1_555 1_555 yes
F(23a) F(23) C(34) F(24) -42(1) 1_555 1_555 1_555 1_555 yes
F(23a) F(23) C(34) F(24a) -88(2) 1_555 1_555 1_555 1_555 yes
F(23a) F(23) C(34) C(33) 80(1) 1_555 1_555 1_555 1_555 yes
F(23a) F(24) F(24a) C(34) -19(1) 1_555 1_555 1_555 1_555 yes
F(23a) F(24) C(34) F(24a) 159(2) 1_555 1_555 1_555 1_555 yes
F(23a) F(24) C(34) C(33) -89(1) 1_555 1_555 1_555 1_555 yes
F(23a) C(34) F(22) F(24a) 47(3) 1_555 1_555 1_555 1_555 yes
F(23a) C(34) F(24) F(24a) -159(2) 1_555 1_555 1_555 1_555 yes
F(23a) C(34) F(24a) F(24) 18(1) 1_555 1_555 1_555 1_555 yes
F(23a) C(34) C(33) O(8) -107(1) 1_555 1_555 1_555 1_555 yes
F(23a) C(34) C(33) C(32) 73(1) 1_555 1_555 1_555 1_555 yes
F(24) F(23a) F(23) C(34) 37(1) 1_555 1_555 1_555 1_555 yes
F(24) F(23a) C(34) F(24a) -14(1) 1_555 1_555 1_555 1_555 yes
F(24) F(23a) C(34) C(33) 108.6(8) 1_555 1_555 1_555 1_555 yes
F(24) F(24a) F(22) C(34) -10(5) 1_555 1_555 1_555 1_555 yes
F(24) F(24a) C(34) C(33) -90(1) 1_555 1_555 1_555 1_555 yes
F(24) C(34) F(22) F(24a) 2(1) 1_555 1_555 1_555 1_555 yes
F(24) C(34) C(33) O(8) -44.0(9) 1_555 1_555 1_555 1_555 yes
F(24) C(34) C(33) C(32) 137.2(7) 1_555 1_555 1_555 1_555 yes
F(24a) F(22) F(22a) C(34) -27(1) 1_555 1_555 1_555 1_555 yes
F(24a) F(22) C(34) C(33) -111(1) 1_555 1_555 1_555 1_555 yes
F(24a) F(24) F(23a) C(34) 17(1) 1_555 1_555 1_555 1_555 yes
F(24a) F(24) C(34) C(33) 110(1) 1_555 1_555 1_555 1_555 yes
F(24a) C(34) C(33) O(8) 5(1) 1_555 1_555 1_555 1_555 yes
F(24a) C(34) C(33) C(32) -173(1) 1_555 1_555 1_555 1_555 yes
O(1) Ni(1) O(2) C(18) 12.2(4) 1_555 1_555 1_555 1_555 yes
O(1) Ni(1) O(3) C(21) 66.5(4) 1_555 1_555 1_555 1_555 yes
O(1) Ni(1) O(4) C(23) -66.3(4) 1_555 1_555 1_555 1_555 yes
O(1) Ni(1) N(1) C(1) -19.3(5) 1_555 1_555 1_555 1_555 yes
O(1) Ni(1) N(1) C(5) -177.2(3) 1_555 1_555 1_555 1_555 yes
O(1) Ni(1) N(2) C(6) -37(2) 1_555 1_555 1_555 1_555 yes
O(1) Ni(1) N(2) C(9) 133(2) 1_555 1_555 1_555 1_555 yes
O(1) C(16) C(17) C(18) -4(1) 1_555 1_555 1_555 1_555 yes
O(2) Ni(1) O(1) C(16) -15.5(4) 1_555 1_555 1_555 1_555 yes
O(2) Ni(1) O(3) C(21) 157.3(4) 1_555 1_555 1_555 1_555 yes
O(2) Ni(1) O(4) C(23) -26(6) 1_555 1_555 1_555 1_555 yes
O(2) Ni(1) N(1) C(1) -110.9(5) 1_555 1_555 1_555 1_555 yes
O(2) Ni(1) N(1) C(5) 91.3(4) 1_555 1_555 1_555 1_555 yes
O(2) Ni(1) N(2) C(6) -88.5(3) 1_555 1_555 1_555 1_555 yes
O(2) Ni(1) N(2) C(9) 83.0(4) 1_555 1_555 1_555 1_555 yes
O(2) C(18) C(17) C(16) 0(1) 1_555 1_555 1_555 1_555 yes
O(3) Ni(1) O(1) C(16) 74.9(4) 1_555 1_555 1_555 1_555 yes
O(3) Ni(1) O(2) C(18) -76.5(4) 1_555 1_555 1_555 1_555 yes
O(3) Ni(1) O(4) C(23) 22.5(4) 1_555 1_555 1_555 1_555 yes
O(3) Ni(1) N(1) C(1) 120(1) 1_555 1_555 1_555 1_555 yes
O(3) Ni(1) N(1) C(5) -37(1) 1_555 1_555 1_555 1_555 yes
O(3) Ni(1) N(2) C(6) -178.7(3) 1_555 1_555 1_555 1_555 yes
O(3) Ni(1) N(2) C(9) -7.1(4) 1_555 1_555 1_555 1_555 yes
O(3) C(21) C(22) C(23) 3.2(10) 1_555 1_555 1_555 1_555 yes
O(4) Ni(1) O(1) C(16) 163.6(4) 1_555 1_555 1_555 1_555 yes
O(4) Ni(1) O(2) C(18) -27(6) 1_555 1_555 1_555 1_555 yes
O(4) Ni(1) O(3) C(21) -21.6(4) 1_555 1_555 1_555 1_555 yes
O(4) Ni(1) N(1) C(1) 68.2(5) 1_555 1_555 1_555 1_555 yes
O(4) Ni(1) N(1) C(5) -89.7(4) 1_555 1_555 1_555 1_555 yes
O(4) Ni(1) N(2) C(6) 92.3(3) 1_555 1_555 1_555 1_555 yes
O(4) Ni(1) N(2) C(9) -96.1(4) 1_555 1_555 1_555 1_555 yes
O(4) C(23) C(22) C(21) -2.7(10) 1_555 1_555 1_555 1_555 yes
O(5) Ni(2) O(6) C(28) -9.4(4) 1_555 1_555 1_555 1_555 yes
O(5) Ni(2) O(7) C(31) 101.6(4) 1_555 1_555 1_555 1_555 yes
O(5) Ni(2) O(8) C(33) -106.8(4) 1_555 1_555 1_555 1_555 yes
O(5) Ni(2) N(3) C(7) -27.7(9) 1_555 1_555 1_555 1_555 yes
O(5) Ni(2) N(3) C(8) 127.8(7) 1_555 1_555 1_555 1_555 yes
O(5) Ni(2) N(4) C(10) 164.8(3) 1_555 1_555 1_555 1_555 yes
O(5) Ni(2) N(4) C(14) -27.7(4) 1_555 1_555 1_555 1_555 yes
O(5) C(26) C(27) C(28) -1(1) 1_555 1_555 1_555 1_555 yes
O(6) Ni(2) O(5) C(26) 9.3(4) 1_555 1_555 1_555 1_555 yes
O(6) Ni(2) O(7) C(31) -167.6(4) 1_555 1_555 1_555 1_555 yes
O(6) Ni(2) O(8) C(33) 63(3) 1_555 1_555 1_555 1_555 yes
O(6) Ni(2) N(3) C(7) -72.0(3) 1_555 1_555 1_555 1_555 yes
O(6) Ni(2) N(3) C(8) 83.5(4) 1_555 1_555 1_555 1_555 yes
O(6) Ni(2) N(4) C(10) 73.8(3) 1_555 1_555 1_555 1_555 yes
O(6) Ni(2) N(4) C(14) -118.6(4) 1_555 1_555 1_555 1_555 yes
O(6) C(28) C(27) C(26) 1(1) 1_555 1_555 1_555 1_555 yes
O(7) Ni(2) O(5) C(26) 99.1(4) 1_555 1_555 1_555 1_555 yes
O(7) Ni(2) O(6) C(28) -104.1(4) 1_555 1_555 1_555 1_555 yes
O(7) Ni(2) O(8) C(33) -12.1(4) 1_555 1_555 1_555 1_555 yes
O(7) Ni(2) N(3) C(7) -161.2(3) 1_555 1_555 1_555 1_555 yes
O(7) Ni(2) N(3) C(8) -5.8(4) 1_555 1_555 1_555 1_555 yes
O(7) Ni(2) N(4) C(10) -24(1) 1_555 1_555 1_555 1_555 yes
O(7) Ni(2) N(4) C(14) 142.6(9) 1_555 1_555 1_555 1_555 yes
O(7) C(31) C(32) C(33) -2.6(10) 1_555 1_555 1_555 1_555 yes
O(8) Ni(2) O(5) C(26) -171.1(4) 1_555 1_555 1_555 1_555 yes
O(8) Ni(2) O(6) C(28) -179(3) 1_555 1_555 1_555 1_555 yes
O(8) Ni(2) O(7) C(31) 9.9(4) 1_555 1_555 1_555 1_555 yes
O(8) Ni(2) N(3) C(7) 108.8(3) 1_555 1_555 1_555 1_555 yes
O(8) Ni(2) N(3) C(8) -95.7(4) 1_555 1_555 1_555 1_555 yes
O(8) Ni(2) N(4) C(10) -103.5(3) 1_555 1_555 1_555 1_555 yes
O(8) Ni(2) N(4) C(14) 64.1(4) 1_555 1_555 1_555 1_555 yes
O(8) C(33) C(32) C(31) -0.1(10) 1_555 1_555 1_555 1_555 yes
N(1) Ni(1) O(1) C(16) -111.0(4) 1_555 1_555 1_555 1_555 yes
N(1) Ni(1) O(2) C(18) 110.5(4) 1_555 1_555 1_555 1_555 yes
N(1) Ni(1) O(3) C(21) -73(1) 1_555 1_555 1_555 1_555 yes
N(1) Ni(1) O(4) C(23) -164.7(4) 1_555 1_555 1_555 1_555 yes
N(1) Ni(1) N(2) C(6) 7.5(3) 1_555 1_555 1_555 1_555 yes
N(1) Ni(1) N(2) C(9) 179.1(4) 1_555 1_555 1_555 1_555 yes
N(1) C(1) C(2) C(3) 0(1) 1_555 1_555 1_555 1_555 yes
N(1) C(5) C(4) C(3) 1.0(10) 1_555 1_555 1_555 1_555 yes
N(1) C(5) C(6) N(2) 23.3(6) 1_555 1_555 1_555 1_555 yes
N(1) C(5) C(6) C(7) -161.4(5) 1_555 1_555 1_555 1_555 yes
N(2) Ni(1) O(1) C(16) -65(2) 1_555 1_555 1_555 1_555 yes
N(2) Ni(1) O(2) C(18) -170.7(4) 1_555 1_555 1_555 1_555 yes
N(2) Ni(1) O(3) C(21) -115.8(4) 1_555 1_555 1_555 1_555 yes
N(2) Ni(1) O(4) C(23) 116.5(4) 1_555 1_555 1_555 1_555 yes
N(2) Ni(1) N(1) C(1) 163.3(5) 1_555 1_555 1_555 1_555 yes
N(2) Ni(1) N(1) C(5) 5.5(3) 1_555 1_555 1_555 1_555 yes
N(2) C(6) C(5) C(4) -149.7(5) 1_555 1_555 1_555 1_555 yes
N(2) C(6) C(7) N(3) 13.3(7) 1_555 1_555 1_555 1_555 yes
N(2) C(6) C(7) C(10) -166.2(4) 1_555 1_555 1_555 1_555 yes
N(2) C(9) C(8) N(3) 9.0(8) 1_555 1_555 1_555 1_555 yes
N(3) Ni(2) O(5) C(26) -34.3(10) 1_555 1_555 1_555 1_555 yes
N(3) Ni(2) O(6) C(28) 162.6(4) 1_555 1_555 1_555 1_555 yes
N(3) Ni(2) O(7) C(31) -86.6(4) 1_555 1_555 1_555 1_555 yes
N(3) Ni(2) O(8) C(33) 81.1(4) 1_555 1_555 1_555 1_555 yes
N(3) Ni(2) N(4) C(10) -6.6(3) 1_555 1_555 1_555 1_555 yes
N(3) Ni(2) N(4) C(14) 161.0(5) 1_555 1_555 1_555 1_555 yes
N(3) C(7) C(6) C(5) -161.9(5) 1_555 1_555 1_555 1_555 yes
N(3) C(7) C(10) N(4) 28.2(6) 1_555 1_555 1_555 1_555 yes
N(3) C(7) C(10) C(11) -146.6(5) 1_555 1_555 1_555 1_555 yes
N(4) Ni(2) O(5) C(26) -82.3(4) 1_555 1_555 1_555 1_555 yes
N(4) Ni(2) O(6) C(28) 84.5(4) 1_555 1_555 1_555 1_555 yes
N(4) Ni(2) O(7) C(31) -68(1) 1_555 1_555 1_555 1_555 yes
N(4) Ni(2) O(8) C(33) 159.4(4) 1_555 1_555 1_555 1_555 yes
N(4) Ni(2) N(3) C(7) 21.5(3) 1_555 1_555 1_555 1_555 yes
N(4) Ni(2) N(3) C(8) 177.0(4) 1_555 1_555 1_555 1_555 yes
N(4) C(10) C(7) C(6) -152.3(5) 1_555 1_555 1_555 1_555 yes
N(4) C(10) C(11) C(12) 1.6(9) 1_555 1_555 1_555 1_555 yes
N(4) C(14) C(13) C(12) 1(1) 1_555 1_555 1_555 1_555 yes
C(1) N(1) C(5) C(4) -3.3(8) 1_555 1_555 1_555 1_555 yes
C(1) N(1) C(5) C(6) -176.3(5) 1_555 1_555 1_555 1_555 yes
C(1) C(2) C(3) C(4) -1(1) 1_555 1_555 1_555 1_555 yes
C(2) C(1) N(1) C(5) 3.3(10) 1_555 1_555 1_555 1_555 yes
C(2) C(3) C(4) C(5) 1(1) 1_555 1_555 1_555 1_555 yes
C(3) C(4) C(5) C(6) 173.4(6) 1_555 1_555 1_555 1_555 yes
C(4) C(5) C(6) C(7) 25.7(8) 1_555 1_555 1_555 1_555 yes
C(5) C(6) N(2) C(9) 169.7(4) 1_555 1_555 1_555 1_555 yes
C(5) C(6) C(7) C(10) 18.6(8) 1_555 1_555 1_555 1_555 yes
C(6) N(2) C(9) C(8) -4.7(7) 1_555 1_555 1_555 1_555 yes
C(6) C(7) N(3) C(8) -9.2(7) 1_555 1_555 1_555 1_555 yes
C(6) C(7) C(10) C(11) 32.9(8) 1_555 1_555 1_555 1_555 yes
C(7) N(3) C(8) C(9) -1.8(7) 1_555 1_555 1_555 1_555 yes
C(7) C(6) N(2) C(9) -6.1(7) 1_555 1_555 1_555 1_555 yes
C(7) C(10) N(4) C(14) -176.9(5) 1_555 1_555 1_555 1_555 yes
C(7) C(10) C(11) C(12) 176.1(6) 1_555 1_555 1_555 1_555 yes
C(8) N(3) C(7) C(10) 170.3(4) 1_555 1_555 1_555 1_555 yes
C(10) N(4) C(14) C(13) 0.5(8) 1_555 1_555 1_555 1_555 yes
C(10) C(11) C(12) C(13) 0(1) 1_555 1_555 1_555 1_555 yes
C(11) C(10) N(4) C(14) -2.0(8) 1_555 1_555 1_555 1_555 yes
C(11) C(12) C(13) C(14) -1(1) 1_555 1_555 1_555 1_555 yes
C(15) C(16) C(17) C(18) 173.5(6) 1_555 1_555 1_555 1_555 yes
C(16) C(17) C(18) C(19) -178.5(5) 1_555 1_555 1_555 1_555 yes
C(20) C(21) C(22) C(23) -176.2(6) 1_555 1_555 1_555 1_555 yes
C(21) C(22) C(23) C(24) 174.6(5) 1_555 1_555 1_555 1_555 yes
C(25) C(26) C(27) C(28) -177.7(6) 1_555 1_555 1_555 1_555 yes
C(26) C(27) C(28) C(29) -179.5(6) 1_555 1_555 1_555 1_555 yes
C(30) C(31) C(32) C(33) -178.3(5) 1_555 1_555 1_555 1_555 yes
C(31) C(32) C(33) C(34) 178.5(6) 1_555 1_555 1_555 1_555 yes
